data_7714079
loop_
_publ_author_name
'Wang, Li-Xin'
'Wu, Xiao-Fan'
'Jin, Xinxin'
'Li, Jia-Yi'
'Wang, Bingwu'
'Liu, Jiyan'
'Xiang, Jing'
'Gao, Song'

_publ_section_title
;
 Slow Magnetic Relaxation in 8-Coordinate Mn(II) Compounds
;
_journal_name_full 'Dalton Transactions'
_journal_paper_doi 10.1039/D3DT02307A
_journal_year 2023
_chemical_formula_moiety 'C40 H48 Mn N20, 2(Cl O4), [+ solvents]1[C2H5OC2H5], 1[]'
_chemical_formula_sum 'C40 H48 Cl2 Mn N20 O8'
_chemical_formula_weight 1062.82
_space_group_crystal_system monoclinic
_space_group_IT_number 14
_space_group_name_Hall '-P 2ybc'
_space_group_name_H-M_alt 'P 1 21/c 1'
_atom_sites_solution_hydrogens geom
_audit_creation_date 2021-08-29
_audit_creation_method
;
Olex2 1.5
(compiled 2021.07.19 svn.r715e62df for OlexSys, GUI svn.r6380)
;
_audit_update_record
;
2022-09-17 deposited with the CCDC.	2023-09-29 downloaded from the CCDC.
;
_cell_angle_alpha 90
_cell_angle_beta 110.80(3)
_cell_angle_gamma 90
_cell_formula_units_Z 4
_cell_length_a 10.937(2)
_cell_length_b 39.707(8)
_cell_length_c 12.853(3)
_cell_measurement_reflns_used 6436
_cell_measurement_temperature 100.01(10)
_cell_measurement_theta_max 25.6570
_cell_measurement_theta_min 2.2280
_cell_volume 5218(2)
_computing_cell_refinement 'CrysAlisPro 1.171.38.43f (Rigaku OD, 2015)'
_computing_data_collection 'CrysAlisPro 1.171.38.43f (Rigaku OD, 2015)'
_computing_data_reduction 'CrysAlisPro 1.171.38.43f (Rigaku OD, 2015)'
_computing_molecular_graphics 'Olex2 1.5 (Dolomanov et al., 2009)'
_computing_publication_material 'Olex2 1.5 (Dolomanov et al., 2009)'
_computing_structure_refinement 'SHELXL 2018/3 (Sheldrick, 2015)'
_computing_structure_solution 'SHELXT 2018/2 (Sheldrick, 2018)'
_diffrn_ambient_environment N~2~
_diffrn_ambient_temperature 100.01(10)
_diffrn_detector 'CCD plate'
_diffrn_detector_area_resol_mean 10.5368
_diffrn_detector_type AtlasS2
_diffrn_measured_fraction_theta_full 1.000
_diffrn_measured_fraction_theta_max 1.000
_diffrn_measurement_details
;
List of Runs (angles in degrees, time in seconds):

  # Type    Start    End  Width  t~exp~   \w     \q     \k     \f   Frames
#--------------------------------------------------------------------------
  1  \w    -11.00  28.00   1.00   10.00    --  -11.59 -99.00-120.00   39
  2  \w     -4.00  22.00   1.00   10.00    --  -11.59 -99.00 -60.00   26
  3  \w    -56.00  67.00   1.00   10.00    --   11.74   0.00-180.00  123
  4  \w     68.00  99.00   1.00   10.00    --   11.74-178.00 150.00   31
;
_diffrn_measurement_device 'four-circle diffractometer'
_diffrn_measurement_device_type 'SuperNova, Dual, Cu at zero, AtlasS2'
_diffrn_measurement_method '\w scans'
_diffrn_orient_matrix_type 'CrysAlisPro convention (1999,Acta A55,543-557)'
_diffrn_orient_matrix_UB_11 0.0387648000
_diffrn_orient_matrix_UB_12 -0.0148222000
_diffrn_orient_matrix_UB_13 0.0121309000
_diffrn_orient_matrix_UB_21 -0.0559806000
_diffrn_orient_matrix_UB_22 -0.0097547000
_diffrn_orient_matrix_UB_23 -0.0293192000
_diffrn_orient_matrix_UB_31 0.0132599000
_diffrn_orient_matrix_UB_32 0.0020952000
_diffrn_orient_matrix_UB_33 -0.0497558000
_diffrn_radiation_monochromator mirror
_diffrn_radiation_probe x-ray
_diffrn_radiation_type 'Mo K\a'
_diffrn_radiation_wavelength 0.71073
_diffrn_reflns_av_R_equivalents 0.0752
_diffrn_reflns_av_unetI/netI 0.1003
_diffrn_reflns_Laue_measured_fraction_full 1.000
_diffrn_reflns_Laue_measured_fraction_max 1.000
_diffrn_reflns_limit_h_max 12
_diffrn_reflns_limit_h_min -13
_diffrn_reflns_limit_k_max 47
_diffrn_reflns_limit_k_min -39
_diffrn_reflns_limit_l_max 15
_diffrn_reflns_limit_l_min -15
_diffrn_reflns_number 25913
_diffrn_reflns_point_group_measured_fraction_full 1.000
_diffrn_reflns_point_group_measured_fraction_max 1.000
_diffrn_reflns_theta_full 25.000
_diffrn_reflns_theta_max 25.000
_diffrn_reflns_theta_min 1.981
_diffrn_source 'micro-focus sealed X-ray tube'
_diffrn_source_type 'SuperNova (Mo) X-ray Source'
_exptl_absorpt_coefficient_mu 0.423
_exptl_absorpt_correction_T_max 1.00000
_exptl_absorpt_correction_T_min 0.83979
_exptl_absorpt_correction_type multi-scan
_exptl_absorpt_process_details
;
CrysAlisPro 1.171.38.43f (Rigaku Oxford Diffraction, 2015)
Empirical absorption correction using spherical harmonics,
 implemented in SCALE3 ABSPACK scaling algorithm.
;
_exptl_crystal_colour colourless
_exptl_crystal_colour_primary colourless
_exptl_crystal_density_diffrn 1.353
_exptl_crystal_description block
_exptl_crystal_F_000 2204
_exptl_crystal_size_max 0.13
_exptl_crystal_size_mid 0.12
_exptl_crystal_size_min 0.11
_refine_diff_density_max 0.717
_refine_diff_density_min -0.453
_refine_diff_density_rms 0.093
_refine_ls_extinction_method none
_refine_ls_goodness_of_fit_ref 1.179
_refine_ls_hydrogen_treatment constr
_refine_ls_matrix_type full
_refine_ls_number_parameters 652
_refine_ls_number_reflns 9174
_refine_ls_number_restraints 0
_refine_ls_restrained_S_all 1.179
_refine_ls_R_factor_all 0.1230
_refine_ls_R_factor_gt 0.0975
_refine_ls_shift/su_max 0.000
_refine_ls_shift/su_mean 0.000
_refine_ls_structure_factor_coef Fsqd
_refine_ls_weighting_details 'w=1/[\s^2^(Fo^2^)+(0.0189P)^2^+27.3117P] where P=(Fo^2^+2Fc^2^)/3'
_refine_ls_weighting_scheme calc
_refine_ls_wR_factor_gt 0.1865
_refine_ls_wR_factor_ref 0.1958
_reflns_Friedel_coverage 0.000
_reflns_number_gt 6912
_reflns_number_total 9174
_reflns_threshold_expression 'I > 2\s(I)'
_cod_data_source_file d3dt02307a2.cif
_cod_data_source_block mnbpy_sq
_cod_database_code 7714079
_shelx_shelxl_version_number 2018/3
_shelx_space_group_comment
;
The symmetry employed for this shelxl refinement is uniquely defined
by the following loop, which should always be used as a source of
symmetry information in preference to the above space-group names.
They are only intended as comments.
;
_shelx_estimated_absorpt_t_max 0.955
_shelx_estimated_absorpt_t_min 0.947
_olex2_refinement_description
;
1. Fixed Uiso
 At 1.2 times of:
  All C(H) groups
 At 1.5 times of:
  All C(H,H,H) groups
2.a Aromatic/amide H refined with riding coordinates:
 C2(H2), C3(H3), C4(H4), C7(H7), C8(H8), C9(H9), C23(H23), C24(H24), C25(H25),
 C28(H28), C29(H29), C30(H30)
2.b Idealised Me refined as rotating group:
 C13(H13A,H13B,H13C), C14(H14A,H14B,H14C), C15(H15A,H15B,H15C), C18(H18A,H18B,
 H18C), C19(H19A,H19B,H19C), C20(H20A,H20B,H20C), C34(H34A,H34B,H34C), C35(H35A,
 H35B,H35C), C36(H36A,H36B,H36C), C38(H38A,H38B,H38C), C39(H39A,H39B,H39C),
 C40(H40A,H40B,H40C)
;
_platon_squeeze_special_details
;
A solvent mask was calculated and 188 electrons were 
found in a volume of 658\%A^3^ in 3 voids per unit cell. 
This is consistent with the presence of 
[+ solvents]1[C2H5OC2H5], 1[] per Asymmetric Unit 
which account for 168 electrons 
per unit cell.
;
_platon_squeeze_void_probe_radius 1.20
_olex2_submission_special_instructions 'No special instructions were received'
_oxdiff_exptl_absorpt_empirical_details
;
Empirical correction (ABSPACK) includes:
- Absorption correction using spherical harmonics
- Frame scaling
;
_oxdiff_exptl_absorpt_empirical_full_max 1.289
_oxdiff_exptl_absorpt_empirical_full_min 0.756

loop_
_space_group_symop_operation_xyz
'x, y, z'
'-x, y+1/2, -z+1/2'
'-x, -y, -z'
'x, -y-1/2, z-1/2'

loop_
_atom_site_label
_atom_site_type_symbol
_atom_site_fract_x
_atom_site_fract_y
_atom_site_fract_z
_atom_site_U_iso_or_equiv
_atom_site_adp_type
_atom_site_occupancy
_atom_site_site_symmetry_order
_atom_site_calc_flag
_atom_site_refinement_flags_posn
_atom_site_refinement_flags_adp
_atom_site_refinement_flags_occupancy
_atom_site_disorder_assembly
_atom_site_disorder_group
Mn1 Mn 0.55726(9) 0.62506(2) 0.96753(7) 0.0200(2) Uani 1 1 d . . . . .
N1 N 0.4813(5) 0.68314(12) 0.9691(4) 0.0219(12) Uani 1 1 d . . . . .
N2 N 0.5783(5) 0.65989(13) 0.8230(4) 0.0220(11) Uani 1 1 d . . . . .
N3 N 0.6364(5) 0.59201(13) 0.8441(4) 0.0230(12) Uani 1 1 d . . . . .
N4 N 0.6659(5) 0.56044(13) 0.8266(4) 0.0250(12) Uani 1 1 d . . . . .
N5 N 0.6992(5) 0.56150(13) 0.7378(4) 0.0230(12) Uani 1 1 d . . . . .
N6 N 0.6961(5) 0.59236(13) 0.6951(4) 0.0223(12) Uani 1 1 d . . . . .
N7 N 0.4685(5) 0.63499(12) 1.1062(4) 0.0193(11) Uani 1 1 d . . . . .
N8 N 0.4583(5) 0.61619(13) 1.1882(4) 0.0220(12) Uani 1 1 d . . . . .
N9 N 0.4116(5) 0.63634(12) 1.2470(4) 0.0209(11) Uani 1 1 d . . . . .
N10 N 0.3887(5) 0.66755(13) 1.2076(4) 0.0235(12) Uani 1 1 d . . . . .
N11 N 0.6976(5) 0.59248(12) 1.1192(4) 0.0199(11) Uani 1 1 d . . . . .
N12 N 0.4645(5) 0.57224(12) 0.9882(4) 0.0189(11) Uani 1 1 d . . . . .
N13 N 0.3514(5) 0.61963(12) 0.8394(4) 0.0202(11) Uani 1 1 d . . . . .
N14 N 0.2770(5) 0.63932(13) 0.7597(4) 0.0212(11) Uani 1 1 d . . . . .
N15 N 0.1677(5) 0.62214(13) 0.7145(4) 0.0216(11) Uani 1 1 d . . . . .
N16 N 0.1660(5) 0.59208(13) 0.7605(4) 0.0193(11) Uani 1 1 d . . . . .
N17 N 0.7489(5) 0.65253(13) 1.0580(4) 0.0227(12) Uani 1 1 d . . . . .
N18 N 0.7935(5) 0.68283(13) 1.0462(4) 0.0258(12) Uani 1 1 d . . . . .
N19 N 0.9045(5) 0.68630(13) 1.1311(4) 0.0222(12) Uani 1 1 d . . . . .
N20 N 0.9359(5) 0.65924(13) 1.1989(4) 0.0232(12) Uani 1 1 d . . . . .
C1 C 0.8111(6) 0.60545(15) 1.1858(5) 0.0205(13) Uani 1 1 d . . . . .
C2 C 0.8930(6) 0.58967(17) 1.2795(5) 0.0269(15) Uani 1 1 d . . . . .
H2 H 0.972912 0.599744 1.324836 0.032 Uiso 1 1 calc R U . . .
C3 C 0.8546(7) 0.55834(17) 1.3059(5) 0.0318(16) Uani 1 1 d . . . . .
H3 H 0.909110 0.546282 1.369195 0.038 Uiso 1 1 calc R U . . .
C4 C 0.7357(6) 0.54500(17) 1.2382(5) 0.0278(15) Uani 1 1 d . . . . .
H4 H 0.707597 0.523709 1.254954 0.033 Uiso 1 1 calc R U . . .
C5 C 0.6581(6) 0.56306(16) 1.1457(5) 0.0212(14) Uani 1 1 d . . . . .
C6 C 0.5266(6) 0.55160(16) 1.0723(5) 0.0213(14) Uani 1 1 d . . . . .
C7 C 0.4655(6) 0.52256(16) 1.0904(5) 0.0235(14) Uani 1 1 d . . . . .
H7 H 0.507852 0.508654 1.153009 0.028 Uiso 1 1 calc R U . . .
C8 C 0.3428(6) 0.51415(15) 1.0164(5) 0.0213(14) Uani 1 1 d . . . . .
H8 H 0.302514 0.493701 1.025229 0.026 Uiso 1 1 calc R U . . .
C9 C 0.2791(6) 0.53567(15) 0.9294(5) 0.0206(13) Uani 1 1 d . . . . .
H9 H 0.194021 0.530604 0.878389 0.025 Uiso 1 1 calc R U . . .
C10 C 0.3427(6) 0.56458(15) 0.9192(5) 0.0203(13) Uani 1 1 d . . . . .
C11 C 0.2854(6) 0.59118(15) 0.8381(5) 0.0201(13) Uani 1 1 d . . . . .
C12 C 0.0568(6) 0.63659(16) 0.6186(5) 0.0206(13) Uani 1 1 d . . . . .
C13 C 0.0113(7) 0.66826(17) 0.6600(6) 0.0345(17) Uani 1 1 d . . . . .
H13A H -0.030706 0.662153 0.713190 0.052 Uiso 1 1 calc R U . . .
H13B H -0.051535 0.680247 0.596879 0.052 Uiso 1 1 calc R U . . .
H13C H 0.086623 0.682837 0.696598 0.052 Uiso 1 1 calc R U . . .
C14 C 0.1122(6) 0.64485(17) 0.5284(5) 0.0298(16) Uani 1 1 d . . . . .
H14A H 0.180675 0.661984 0.556034 0.045 Uiso 1 1 calc R U . . .
H14B H 0.042200 0.653454 0.462471 0.045 Uiso 1 1 calc R U . . .
H14C H 0.149479 0.624447 0.508667 0.045 Uiso 1 1 calc R U . . .
C15 C -0.0497(6) 0.61046(17) 0.5786(5) 0.0275(15) Uani 1 1 d . . . . .
H15A H -0.013208 0.589525 0.561523 0.041 Uiso 1 1 calc R U . . .
H15B H -0.118928 0.618660 0.511438 0.041 Uiso 1 1 calc R U . . .
H15C H -0.086166 0.606201 0.636846 0.041 Uiso 1 1 calc R U . . .
C16 C 0.8368(6) 0.63926(16) 1.1499(5) 0.0225(14) Uani 1 1 d . . . . .
C17 C 0.9771(6) 0.71873(17) 1.1513(6) 0.0316(16) Uani 1 1 d . . . . .
C18 C 1.1017(7) 0.7147(2) 1.2503(7) 0.048(2) Uani 1 1 d . . . . .
H18A H 1.080619 0.707716 1.315144 0.072 Uiso 1 1 calc R U . . .
H18B H 1.148823 0.736133 1.266096 0.072 Uiso 1 1 calc R U . . .
H18C H 1.156557 0.697460 1.233927 0.072 Uiso 1 1 calc R U . . .
C19 C 1.0057(8) 0.7273(2) 1.0464(7) 0.052(2) Uani 1 1 d . . . . .
H19A H 1.060430 0.709575 1.032379 0.078 Uiso 1 1 calc R U . . .
H19B H 1.051861 0.748871 1.056607 0.078 Uiso 1 1 calc R U . . .
H19C H 0.923313 0.728838 0.982890 0.078 Uiso 1 1 calc R U . . .
C20 C 0.8876(8) 0.74517(19) 1.1721(8) 0.051(2) Uani 1 1 d . . . . .
H20A H 0.809936 0.747979 1.104734 0.077 Uiso 1 1 calc R U . . .
H20B H 0.934312 0.766662 1.191132 0.077 Uiso 1 1 calc R U . . .
H20C H 0.860817 0.737904 1.233669 0.077 Uiso 1 1 calc R U . . .
C21 C 0.4263(5) 0.66593(15) 1.1199(5) 0.0189(13) Uani 1 1 d . . . . .
C22 C 0.4284(6) 0.69287(16) 1.0429(5) 0.0215(14) Uani 1 1 d . . . . .
C23 C 0.3821(6) 0.72484(16) 1.0482(5) 0.0277(15) Uani 1 1 d . . . . .
H23 H 0.342837 0.730687 1.100878 0.033 Uiso 1 1 calc R U . . .
C24 C 0.3959(7) 0.74817(17) 0.9720(5) 0.0332(17) Uani 1 1 d . . . . .
H24 H 0.366298 0.770633 0.972525 0.040 Uiso 1 1 calc R U . . .
C25 C 0.4518(7) 0.73894(17) 0.8966(5) 0.0337(17) Uani 1 1 d . . . . .
H25 H 0.461659 0.754865 0.844969 0.040 Uiso 1 1 calc R U . . .
C26 C 0.4942(6) 0.70587(17) 0.8965(5) 0.0258(15) Uani 1 1 d . . . . .
C27 C 0.5540(6) 0.69318(16) 0.8178(5) 0.0275(15) Uani 1 1 d . . . . .
C28 C 0.5830(6) 0.71390(18) 0.7430(5) 0.0313(16) Uani 1 1 d . . . . .
H28 H 0.567713 0.737463 0.742627 0.038 Uiso 1 1 calc R U . . .
C29 C 0.6341(7) 0.70003(19) 0.6691(6) 0.0364(18) Uani 1 1 d . . . . .
H29 H 0.652763 0.713871 0.616276 0.044 Uiso 1 1 calc R U . . .
C30 C 0.6582(6) 0.66573(17) 0.6723(5) 0.0296(16) Uani 1 1 d . . . . .
H30 H 0.692483 0.655501 0.621696 0.036 Uiso 1 1 calc R U . . .
C31 C 0.6303(6) 0.64672(17) 0.7524(5) 0.0264(15) Uani 1 1 d . . . . .
C32 C 0.6552(6) 0.61061(16) 0.7626(5) 0.0198(14) Uani 1 1 d . . . . .
C33 C 0.7483(7) 0.53165(17) 0.6895(5) 0.0282(15) Uani 1 1 d . . . . .
C34 C 0.8951(7) 0.52965(19) 0.7481(6) 0.0364(17) Uani 1 1 d . . . . .
H34A H 0.936062 0.549714 0.730288 0.055 Uiso 1 1 calc R U . . .
H34B H 0.928543 0.509488 0.723121 0.055 Uiso 1 1 calc R U . . .
H34C H 0.915745 0.528442 0.828663 0.055 Uiso 1 1 calc R U . . .
C35 C 0.6791(7) 0.50042(17) 0.7102(5) 0.0345(17) Uani 1 1 d . . . . .
H35A H 0.709072 0.495800 0.790285 0.052 Uiso 1 1 calc R U . . .
H35B H 0.699179 0.481103 0.671625 0.052 Uiso 1 1 calc R U . . .
H35C H 0.584394 0.504290 0.682050 0.052 Uiso 1 1 calc R U . . .
C36 C 0.7119(7) 0.53731(17) 0.5649(5) 0.0313(16) Uani 1 1 d . . . . .
H36A H 0.616461 0.536916 0.528768 0.047 Uiso 1 1 calc R U . . .
H36B H 0.750275 0.519451 0.533690 0.047 Uiso 1 1 calc R U . . .
H36C H 0.745365 0.559215 0.552135 0.047 Uiso 1 1 calc R U . . .
C37 C 0.3877(6) 0.62354(16) 1.3477(5) 0.0247(14) Uani 1 1 d . . . . .
C38 C 0.3862(7) 0.65324(18) 1.4202(5) 0.0326(16) Uani 1 1 d . . . . .
H38A H 0.469915 0.665181 1.441071 0.049 Uiso 1 1 calc R U . . .
H38B H 0.372660 0.645327 1.487550 0.049 Uiso 1 1 calc R U . . .
H38C H 0.315084 0.668531 1.379231 0.049 Uiso 1 1 calc R U . . .
C39 C 0.2574(6) 0.60477(18) 1.3071(5) 0.0340(17) Uani 1 1 d . . . . .
H39A H 0.186992 0.620461 1.267823 0.051 Uiso 1 1 calc R U . . .
H39B H 0.240677 0.595155 1.371036 0.051 Uiso 1 1 calc R U . . .
H39C H 0.260930 0.586648 1.256522 0.051 Uiso 1 1 calc R U . . .
C40 C 0.5003(6) 0.60023(17) 1.4089(5) 0.0302(16) Uani 1 1 d . . . . .
H40A H 0.498784 0.580605 1.362243 0.045 Uiso 1 1 calc R U . . .
H40B H 0.491604 0.592780 1.478630 0.045 Uiso 1 1 calc R U . . .
H40C H 0.583303 0.612271 1.425368 0.045 Uiso 1 1 calc R U . . .
Cl1 Cl 0.31297(16) 0.55168(4) 0.59257(12) 0.0270(4) Uani 1 1 d . . . . .
O1 O 0.1796(5) 0.55178(15) 0.5196(5) 0.0604(17) Uani 1 1 d . . . . .
O2 O 0.3917(5) 0.53751(12) 0.5364(4) 0.0449(14) Uani 1 1 d . . . . .
O3 O 0.3242(5) 0.53210(12) 0.6897(4) 0.0379(12) Uani 1 1 d . . . . .
O4 O 0.3549(4) 0.58580(11) 0.6244(4) 0.0318(11) Uani 1 1 d . . . . .
Cl2 Cl 0.72774(15) 0.69135(4) 0.35758(12) 0.0268(4) Uani 1 1 d . . . . .
O5 O 0.6657(6) 0.70357(19) 0.4296(5) 0.080(2) Uani 1 1 d . . . . .
O6 O 0.6654(5) 0.70519(14) 0.2497(4) 0.0582(17) Uani 1 1 d . . . . .
O7 O 0.8631(4) 0.70093(13) 0.3980(4) 0.0393(12) Uani 1 1 d . . . . .
O8 O 0.7160(5) 0.65573(13) 0.3491(5) 0.0517(15) Uani 1 1 d . . . . .

loop_
_atom_site_aniso_label
_atom_site_aniso_U_11
_atom_site_aniso_U_22
_atom_site_aniso_U_33
_atom_site_aniso_U_23
_atom_site_aniso_U_13
_atom_site_aniso_U_12
Mn1 0.0233(5) 0.0148(5) 0.0191(4) 0.0017(4) 0.0040(4) -0.0033(4)
N1 0.023(3) 0.016(3) 0.019(3) 0.006(2) -0.002(2) -0.006(2)
N2 0.023(3) 0.015(3) 0.021(3) -0.001(2) 0.000(2) -0.005(2)
N3 0.025(3) 0.024(3) 0.020(3) 0.002(2) 0.009(2) -0.006(2)
N4 0.031(3) 0.024(3) 0.022(3) 0.003(2) 0.010(2) -0.012(3)
N5 0.026(3) 0.026(3) 0.017(3) 0.001(2) 0.007(2) -0.005(2)
N6 0.023(3) 0.022(3) 0.021(3) 0.002(2) 0.005(2) -0.005(2)
N7 0.025(3) 0.020(3) 0.013(2) 0.004(2) 0.008(2) -0.002(2)
N8 0.021(3) 0.023(3) 0.021(3) -0.002(2) 0.006(2) 0.002(2)
N9 0.024(3) 0.014(3) 0.022(3) 0.000(2) 0.006(2) 0.000(2)
N10 0.020(3) 0.017(3) 0.029(3) 0.000(2) 0.003(2) -0.001(2)
N11 0.026(3) 0.016(3) 0.020(3) -0.003(2) 0.012(2) -0.002(2)
N12 0.027(3) 0.019(3) 0.012(2) 0.001(2) 0.009(2) 0.001(2)
N13 0.023(3) 0.018(3) 0.017(2) 0.001(2) 0.004(2) -0.002(2)
N14 0.021(3) 0.023(3) 0.020(3) 0.001(2) 0.008(2) -0.004(2)
N15 0.024(3) 0.020(3) 0.022(3) 0.000(2) 0.010(2) -0.005(2)
N16 0.022(3) 0.019(3) 0.018(2) 0.002(2) 0.008(2) -0.001(2)
N17 0.019(3) 0.023(3) 0.023(3) 0.001(2) 0.003(2) -0.003(2)
N18 0.016(3) 0.023(3) 0.032(3) 0.006(2) 0.000(2) -0.002(2)
N19 0.020(3) 0.018(3) 0.027(3) 0.004(2) 0.007(2) -0.003(2)
N20 0.021(3) 0.019(3) 0.028(3) 0.007(2) 0.006(2) 0.001(2)
C1 0.020(3) 0.020(3) 0.023(3) -0.005(3) 0.011(3) -0.003(3)
C2 0.025(4) 0.026(4) 0.023(3) 0.005(3) 0.000(3) 0.000(3)
C3 0.036(4) 0.029(4) 0.023(3) 0.011(3) 0.002(3) 0.000(3)
C4 0.037(4) 0.022(4) 0.023(3) 0.003(3) 0.010(3) 0.004(3)
C5 0.024(3) 0.021(3) 0.020(3) -0.002(3) 0.009(3) 0.001(3)
C6 0.025(3) 0.021(3) 0.022(3) -0.003(3) 0.014(3) 0.002(3)
C7 0.029(4) 0.020(3) 0.026(3) 0.006(3) 0.015(3) 0.007(3)
C8 0.031(4) 0.018(3) 0.022(3) 0.000(3) 0.019(3) -0.004(3)
C9 0.023(3) 0.021(3) 0.022(3) -0.003(3) 0.013(3) -0.004(3)
C10 0.027(4) 0.017(3) 0.020(3) -0.005(3) 0.012(3) -0.004(3)
C11 0.026(4) 0.016(3) 0.019(3) -0.003(3) 0.009(3) -0.003(3)
C12 0.018(3) 0.024(4) 0.017(3) 0.007(3) 0.002(3) 0.000(3)
C13 0.031(4) 0.028(4) 0.042(4) -0.001(3) 0.009(3) 0.004(3)
C14 0.026(4) 0.030(4) 0.030(4) 0.005(3) 0.007(3) 0.002(3)
C15 0.024(4) 0.034(4) 0.023(3) 0.003(3) 0.007(3) -0.001(3)
C16 0.025(4) 0.018(3) 0.023(3) -0.002(3) 0.006(3) 0.003(3)
C17 0.024(4) 0.022(4) 0.041(4) 0.006(3) 0.002(3) -0.007(3)
C18 0.033(4) 0.032(5) 0.062(5) 0.006(4) -0.004(4) -0.012(4)
C19 0.051(5) 0.045(5) 0.060(5) 0.008(4) 0.020(4) -0.020(4)
C20 0.043(5) 0.020(4) 0.091(6) 0.003(4) 0.025(5) -0.006(4)
C21 0.013(3) 0.018(3) 0.021(3) 0.001(3) 0.000(2) 0.001(3)
C22 0.022(3) 0.023(4) 0.013(3) 0.006(3) -0.003(3) -0.002(3)
C23 0.029(4) 0.022(4) 0.023(3) -0.002(3) -0.003(3) 0.002(3)
C24 0.046(4) 0.016(4) 0.023(3) -0.001(3) -0.005(3) 0.002(3)
C25 0.044(4) 0.023(4) 0.022(3) 0.006(3) -0.003(3) -0.004(3)
C26 0.022(3) 0.024(4) 0.020(3) 0.000(3) -0.005(3) -0.007(3)
C27 0.022(3) 0.018(4) 0.028(3) 0.006(3) -0.008(3) -0.008(3)
C28 0.029(4) 0.024(4) 0.034(4) 0.009(3) 0.004(3) -0.004(3)
C29 0.029(4) 0.036(4) 0.040(4) 0.016(3) 0.006(3) -0.013(3)
C30 0.025(4) 0.031(4) 0.031(4) 0.008(3) 0.007(3) -0.009(3)
C31 0.018(3) 0.027(4) 0.027(3) 0.009(3) -0.001(3) -0.008(3)
C32 0.015(3) 0.024(4) 0.018(3) 0.007(3) 0.003(3) -0.010(3)
C33 0.039(4) 0.022(4) 0.022(3) 0.002(3) 0.009(3) -0.001(3)
C34 0.038(4) 0.037(4) 0.036(4) 0.005(3) 0.016(3) 0.000(4)
C35 0.055(5) 0.024(4) 0.029(4) 0.001(3) 0.021(3) -0.011(3)
C36 0.042(4) 0.024(4) 0.031(4) -0.002(3) 0.016(3) -0.005(3)
C37 0.024(4) 0.024(4) 0.022(3) 0.000(3) 0.003(3) 0.000(3)
C38 0.033(4) 0.038(4) 0.029(4) -0.001(3) 0.014(3) 0.001(3)
C39 0.035(4) 0.040(4) 0.028(4) 0.002(3) 0.013(3) -0.004(3)
C40 0.036(4) 0.033(4) 0.022(3) 0.009(3) 0.011(3) 0.006(3)
Cl1 0.0338(9) 0.0217(8) 0.0265(8) 0.0002(7) 0.0118(7) -0.0040(7)
O1 0.038(3) 0.056(4) 0.064(4) 0.015(3) -0.010(3) -0.018(3)
O2 0.067(4) 0.029(3) 0.058(3) -0.008(2) 0.046(3) -0.006(3)
O3 0.061(3) 0.026(3) 0.032(3) 0.007(2) 0.025(2) 0.004(2)
O4 0.044(3) 0.016(2) 0.034(2) -0.003(2) 0.012(2) -0.004(2)
Cl2 0.0267(9) 0.0233(9) 0.0264(8) -0.0037(7) 0.0044(7) 0.0023(7)
O5 0.055(4) 0.109(6) 0.090(5) -0.061(4) 0.045(4) -0.007(4)
O6 0.050(3) 0.047(4) 0.047(3) 0.029(3) -0.020(3) -0.019(3)
O7 0.021(3) 0.050(3) 0.039(3) 0.006(2) 0.002(2) 0.000(2)
O8 0.059(4) 0.021(3) 0.073(4) 0.010(3) 0.021(3) 0.002(3)

loop_
_atom_type_symbol
_atom_type_description
_atom_type_scat_dispersion_real
_atom_type_scat_dispersion_imag
_atom_type_scat_source
C C 0.0033 0.0016 'International Tables Vol C Tables 4.2.6.8 and 6.1.1.4'
H H 0.0000 0.0000 'International Tables Vol C Tables 4.2.6.8 and 6.1.1.4'
Cl Cl 0.1484 0.1585 'International Tables Vol C Tables 4.2.6.8 and 6.1.1.4'
Mn Mn 0.3368 0.7283 'International Tables Vol C Tables 4.2.6.8 and 6.1.1.4'
N N 0.0061 0.0033 'International Tables Vol C Tables 4.2.6.8 and 6.1.1.4'
O O 0.0106 0.0060 'International Tables Vol C Tables 4.2.6.8 and 6.1.1.4'

loop_
_geom_angle_atom_site_label_1
_geom_angle_atom_site_label_2
_geom_angle_atom_site_label_3
_geom_angle
_geom_angle_site_symmetry_1
_geom_angle_site_symmetry_3
_geom_angle_publ_flag
N2 Mn1 N1 65.73(17) . . ?
N2 Mn1 N3 69.64(17) . . ?
N3 Mn1 N1 135.19(17) . . ?
N7 Mn1 N1 66.63(16) . . ?
N7 Mn1 N2 132.29(18) . . ?
N7 Mn1 N3 157.18(17) . . ?
N7 Mn1 N11 77.89(16) . . ?
N7 Mn1 N12 75.88(16) . . ?
N11 Mn1 N1 128.59(16) . . ?
N11 Mn1 N2 137.39(17) . . ?
N11 Mn1 N3 88.04(16) . . ?
N12 Mn1 N1 131.83(17) . . ?
N12 Mn1 N2 139.21(16) . . ?
N12 Mn1 N3 82.12(16) . . ?
N12 Mn1 N11 66.93(17) . . ?
N13 Mn1 N1 81.05(17) . . ?
N13 Mn1 N2 80.58(17) . . ?
N13 Mn1 N3 88.10(17) . . ?
N13 Mn1 N7 89.76(17) . . ?
N13 Mn1 N11 136.23(17) . . ?
N13 Mn1 N12 69.35(17) . . ?
N13 Mn1 N17 155.04(18) . . ?
N17 Mn1 N1 78.39(17) . . ?
N17 Mn1 N2 78.17(17) . . ?
N17 Mn1 N3 96.58(18) . . ?
N17 Mn1 N7 94.90(17) . . ?
N17 Mn1 N11 68.60(17) . . ?
N17 Mn1 N12 135.53(17) . . ?
C22 N1 Mn1 120.8(4) . . ?
C22 N1 C26 118.7(5) . . ?
C26 N1 Mn1 120.5(4) . . ?
C27 N2 Mn1 122.3(4) . . ?
C31 N2 Mn1 118.9(4) . . ?
C31 N2 C27 118.4(5) . . ?
N4 N3 Mn1 141.0(4) . . ?
N4 N3 C32 105.6(5) . . ?
C32 N3 Mn1 113.3(4) . . ?
N5 N4 N3 105.9(5) . . ?
N4 N5 N6 114.2(5) . . ?
N4 N5 C33 125.1(5) . . ?
N6 N5 C33 120.5(5) . . ?
C32 N6 N5 101.4(5) . . ?
N8 N7 Mn1 133.0(4) . . ?
N8 N7 C21 106.3(5) . . ?
C21 N7 Mn1 120.4(4) . . ?
N9 N8 N7 105.7(5) . . ?
N8 N9 N10 114.0(5) . . ?
N8 N9 C37 120.7(5) . . ?
N10 N9 C37 125.3(5) . . ?
N9 N10 C21 101.8(5) . . ?
C1 N11 Mn1 119.7(4) . . ?
C5 N11 Mn1 120.7(4) . . ?
C5 N11 C1 119.1(5) . . ?
C6 N12 Mn1 121.1(4) . . ?
C6 N12 C10 119.6(5) . . ?
C10 N12 Mn1 119.0(4) . . ?
N14 N13 Mn1 133.3(4) . . ?
N14 N13 C11 108.1(5) . . ?
C11 N13 Mn1 118.6(4) . . ?
N13 N14 N15 104.4(5) . . ?
N14 N15 N16 114.9(5) . . ?
N14 N15 C12 120.3(5) . . ?
N16 N15 C12 124.8(5) . . ?
C11 N16 N15 101.0(5) . . ?
N18 N17 Mn1 133.1(4) . . ?
N18 N17 C16 106.3(5) . . ?
C16 N17 Mn1 120.2(4) . . ?
N19 N18 N17 105.5(5) . . ?
N18 N19 N20 113.5(5) . . ?
N18 N19 C17 120.8(5) . . ?
N20 N19 C17 125.4(5) . . ?
C16 N20 N19 101.2(5) . . ?
N11 C1 C2 123.7(6) . . ?
N11 C1 C16 112.7(5) . . ?
C2 C1 C16 123.5(6) . . ?
C1 C2 H2 121.2 . . ?
C1 C2 C3 117.6(6) . . ?
C3 C2 H2 121.2 . . ?
C2 C3 H3 120.5 . . ?
C4 C3 C2 119.0(6) . . ?
C4 C3 H3 120.5 . . ?
C3 C4 H4 120.3 . . ?
C3 C4 C5 119.4(6) . . ?
C5 C4 H4 120.3 . . ?
N11 C5 C4 121.1(6) . . ?
N11 C5 C6 115.9(5) . . ?
C4 C5 C6 123.0(6) . . ?
N12 C6 C5 115.2(5) . . ?
N12 C6 C7 120.5(6) . . ?
C7 C6 C5 124.2(6) . . ?
C6 C7 H7 120.3 . . ?
C8 C7 C6 119.4(6) . . ?
C8 C7 H7 120.3 . . ?
C7 C8 H8 120.2 . . ?
C7 C8 C9 119.6(6) . . ?
C9 C8 H8 120.2 . . ?
C8 C9 H9 121.1 . . ?
C10 C9 C8 117.8(6) . . ?
C10 C9 H9 121.1 . . ?
N12 C10 C9 122.8(6) . . ?
N12 C10 C11 112.3(5) . . ?
C9 C10 C11 124.8(6) . . ?
N13 C11 C10 120.6(5) . . ?
N16 C11 N13 111.6(5) . . ?
N16 C11 C10 127.7(5) . . ?
N15 C12 C13 107.4(5) . . ?
N15 C12 C14 106.4(5) . . ?
N15 C12 C15 108.5(5) . . ?
C13 C12 C14 110.9(5) . . ?
C15 C12 C13 112.3(5) . . ?
C15 C12 C14 110.9(5) . . ?
C12 C13 H13A 109.5 . . ?
C12 C13 H13B 109.5 . . ?
C12 C13 H13C 109.5 . . ?
H13A C13 H13B 109.5 . . ?
H13A C13 H13C 109.5 . . ?
H13B C13 H13C 109.5 . . ?
C12 C14 H14A 109.5 . . ?
C12 C14 H14B 109.5 . . ?
C12 C14 H14C 109.5 . . ?
H14A C14 H14B 109.5 . . ?
H14A C14 H14C 109.5 . . ?
H14B C14 H14C 109.5 . . ?
C12 C15 H15A 109.5 . . ?
C12 C15 H15B 109.5 . . ?
C12 C15 H15C 109.5 . . ?
H15A C15 H15B 109.5 . . ?
H15A C15 H15C 109.5 . . ?
H15B C15 H15C 109.5 . . ?
N17 C16 C1 118.5(5) . . ?
N20 C16 N17 113.5(6) . . ?
N20 C16 C1 128.0(6) . . ?
N19 C17 C18 108.8(5) . . ?
N19 C17 C19 107.6(6) . . ?
N19 C17 C20 106.9(5) . . ?
C18 C17 C19 111.2(6) . . ?
C18 C17 C20 111.8(7) . . ?
C20 C17 C19 110.4(6) . . ?
C17 C18 H18A 109.5 . . ?
C17 C18 H18B 109.5 . . ?
C17 C18 H18C 109.5 . . ?
H18A C18 H18B 109.5 . . ?
H18A C18 H18C 109.5 . . ?
H18B C18 H18C 109.5 . . ?
C17 C19 H19A 109.5 . . ?
C17 C19 H19B 109.5 . . ?
C17 C19 H19C 109.5 . . ?
H19A C19 H19B 109.5 . . ?
H19A C19 H19C 109.5 . . ?
H19B C19 H19C 109.5 . . ?
C17 C20 H20A 109.5 . . ?
C17 C20 H20B 109.5 . . ?
C17 C20 H20C 109.5 . . ?
H20A C20 H20B 109.5 . . ?
H20A C20 H20C 109.5 . . ?
H20B C20 H20C 109.5 . . ?
N7 C21 C22 119.4(5) . . ?
N10 C21 N7 112.2(5) . . ?
N10 C21 C22 128.4(6) . . ?
N1 C22 C21 112.7(5) . . ?
N1 C22 C23 124.2(6) . . ?
C23 C22 C21 123.1(6) . . ?
C22 C23 H23 121.8 . . ?
C22 C23 C24 116.3(6) . . ?
C24 C23 H23 121.8 . . ?
C23 C24 H24 119.8 . . ?
C25 C24 C23 120.5(6) . . ?
C25 C24 H24 119.8 . . ?
C24 C25 H25 120.5 . . ?
C24 C25 C26 119.1(6) . . ?
C26 C25 H25 120.5 . . ?
N1 C26 C25 121.1(6) . . ?
N1 C26 C27 115.4(6) . . ?
C25 C26 C27 123.4(6) . . ?
N2 C27 C26 115.4(5) . . ?
N2 C27 C28 121.9(6) . . ?
C28 C27 C26 122.7(6) . . ?
C27 C28 H28 120.3 . . ?
C29 C28 C27 119.4(7) . . ?
C29 C28 H28 120.3 . . ?
C28 C29 H29 120.3 . . ?
C28 C29 C30 119.5(6) . . ?
C30 C29 H29 120.3 . . ?
C29 C30 H30 121.1 . . ?
C29 C30 C31 117.8(7) . . ?
C31 C30 H30 121.1 . . ?
N2 C31 C30 123.1(6) . . ?
N2 C31 C32 115.8(5) . . ?
C30 C31 C32 121.1(6) . . ?
N3 C32 C31 122.1(6) . . ?
N6 C32 N3 112.8(6) . . ?
N6 C32 C31 125.1(5) . . ?
N5 C33 C35 107.0(5) . . ?
N5 C33 C36 108.4(5) . . ?
C34 C33 N5 107.7(5) . . ?
C34 C33 C35 112.1(6) . . ?
C34 C33 C36 111.5(5) . . ?
C36 C33 C35 110.0(5) . . ?
C33 C34 H34A 109.5 . . ?
C33 C34 H34B 109.5 . . ?
C33 C34 H34C 109.5 . . ?
H34A C34 H34B 109.5 . . ?
H34A C34 H34C 109.5 . . ?
H34B C34 H34C 109.5 . . ?
C33 C35 H35A 109.5 . . ?
C33 C35 H35B 109.5 . . ?
C33 C35 H35C 109.5 . . ?
H35A C35 H35B 109.5 . . ?
H35A C35 H35C 109.5 . . ?
H35B C35 H35C 109.5 . . ?
C33 C36 H36A 109.5 . . ?
C33 C36 H36B 109.5 . . ?
C33 C36 H36C 109.5 . . ?
H36A C36 H36B 109.5 . . ?
H36A C36 H36C 109.5 . . ?
H36B C36 H36C 109.5 . . ?
N9 C37 C38 108.2(5) . . ?
N9 C37 C39 107.4(5) . . ?
N9 C37 C40 107.2(5) . . ?
C38 C37 C39 112.3(5) . . ?
C38 C37 C40 110.0(5) . . ?
C40 C37 C39 111.5(6) . . ?
C37 C38 H38A 109.5 . . ?
C37 C38 H38B 109.5 . . ?
C37 C38 H38C 109.5 . . ?
H38A C38 H38B 109.5 . . ?
H38A C38 H38C 109.5 . . ?
H38B C38 H38C 109.5 . . ?
C37 C39 H39A 109.5 . . ?
C37 C39 H39B 109.5 . . ?
C37 C39 H39C 109.5 . . ?
H39A C39 H39B 109.5 . . ?
H39A C39 H39C 109.5 . . ?
H39B C39 H39C 109.5 . . ?
C37 C40 H40A 109.5 . . ?
C37 C40 H40B 109.5 . . ?
C37 C40 H40C 109.5 . . ?
H40A C40 H40B 109.5 . . ?
H40A C40 H40C 109.5 . . ?
H40B C40 H40C 109.5 . . ?
O1 Cl1 O3 108.9(3) . . ?
O1 Cl1 O4 109.4(3) . . ?
O2 Cl1 O1 109.3(4) . . ?
O2 Cl1 O3 110.3(3) . . ?
O2 Cl1 O4 109.1(3) . . ?
O3 Cl1 O4 109.9(3) . . ?
O5 Cl2 O6 109.3(4) . . ?
O5 Cl2 O7 110.2(3) . . ?
O5 Cl2 O8 109.9(4) . . ?
O6 Cl2 O7 109.1(3) . . ?
O6 Cl2 O8 108.1(3) . . ?
O8 Cl2 O7 110.2(3) . . ?

loop_
_geom_bond_atom_site_label_1
_geom_bond_atom_site_label_2
_geom_bond_distance
_geom_bond_site_symmetry_2
_geom_bond_publ_flag
Mn1 N1 2.454(5) . ?
Mn1 N2 2.392(5) . ?
Mn1 N3 2.442(5) . ?
Mn1 N7 2.347(5) . ?
Mn1 N11 2.388(5) . ?
Mn1 N12 2.385(5) . ?
Mn1 N13 2.279(5) . ?
Mn1 N17 2.282(5) . ?
N1 C22 1.333(8) . ?
N1 C26 1.340(8) . ?
N2 C27 1.345(8) . ?
N2 C31 1.337(8) . ?
N3 N4 1.333(7) . ?
N3 C32 1.356(7) . ?
N4 N5 1.316(6) . ?
N5 N6 1.338(7) . ?
N5 C33 1.522(8) . ?
N6 C32 1.324(8) . ?
N7 N8 1.328(6) . ?
N7 C21 1.345(7) . ?
N8 N9 1.320(7) . ?
N9 N10 1.328(7) . ?
N9 C37 1.498(7) . ?
N10 C21 1.331(7) . ?
N11 C1 1.336(8) . ?
N11 C5 1.331(8) . ?
N12 C6 1.334(8) . ?
N12 C10 1.348(8) . ?
N13 N14 1.316(7) . ?
N13 C11 1.337(7) . ?
N14 N15 1.318(7) . ?
N15 N16 1.335(7) . ?
N15 C12 1.503(7) . ?
N16 C11 1.333(7) . ?
N17 N18 1.326(7) . ?
N17 C16 1.338(8) . ?
N18 N19 1.320(7) . ?
N19 N20 1.349(7) . ?
N19 C17 1.487(8) . ?
N20 C16 1.310(8) . ?
C1 C2 1.371(8) . ?
C1 C16 1.478(8) . ?
C2 H2 0.9500 . ?
C2 C3 1.392(9) . ?
C3 H3 0.9500 . ?
C3 C4 1.388(9) . ?
C4 H4 0.9500 . ?
C4 C5 1.390(8) . ?
C5 C6 1.483(8) . ?
C6 C7 1.393(8) . ?
C7 H7 0.9500 . ?
C7 C8 1.382(9) . ?
C8 H8 0.9500 . ?
C8 C9 1.383(8) . ?
C9 H9 0.9500 . ?
C9 C10 1.372(8) . ?
C10 C11 1.460(8) . ?
C12 C13 1.517(9) . ?
C12 C14 1.522(8) . ?
C12 C15 1.507(9) . ?
C13 H13A 0.9800 . ?
C13 H13B 0.9800 . ?
C13 H13C 0.9800 . ?
C14 H14A 0.9800 . ?
C14 H14B 0.9800 . ?
C14 H14C 0.9800 . ?
C15 H15A 0.9800 . ?
C15 H15B 0.9800 . ?
C15 H15C 0.9800 . ?
C17 C18 1.506(9) . ?
C17 C19 1.527(10) . ?
C17 C20 1.522(10) . ?
C18 H18A 0.9800 . ?
C18 H18B 0.9800 . ?
C18 H18C 0.9800 . ?
C19 H19A 0.9800 . ?
C19 H19B 0.9800 . ?
C19 H19C 0.9800 . ?
C20 H20A 0.9800 . ?
C20 H20B 0.9800 . ?
C20 H20C 0.9800 . ?
C21 C22 1.463(8) . ?
C22 C23 1.378(9) . ?
C23 H23 0.9500 . ?
C23 C24 1.395(9) . ?
C24 H24 0.9500 . ?
C24 C25 1.367(9) . ?
C25 H25 0.9500 . ?
C25 C26 1.393(9) . ?
C26 C27 1.475(9) . ?
C27 C28 1.385(9) . ?
C28 H28 0.9500 . ?
C28 C29 1.377(10) . ?
C29 H29 0.9500 . ?
C29 C30 1.385(10) . ?
C30 H30 0.9500 . ?
C30 C31 1.394(8) . ?
C31 C32 1.457(9) . ?
C33 C34 1.514(9) . ?
C33 C35 1.525(9) . ?
C33 C36 1.524(8) . ?
C34 H34A 0.9800 . ?
C34 H34B 0.9800 . ?
C34 H34C 0.9800 . ?
C35 H35A 0.9800 . ?
C35 H35B 0.9800 . ?
C35 H35C 0.9800 . ?
C36 H36A 0.9800 . ?
C36 H36B 0.9800 . ?
C36 H36C 0.9800 . ?
C37 C38 1.507(9) . ?
C37 C39 1.527(9) . ?
C37 C40 1.518(9) . ?
C38 H38A 0.9800 . ?
C38 H38B 0.9800 . ?
C38 H38C 0.9800 . ?
C39 H39A 0.9800 . ?
C39 H39B 0.9800 . ?
C39 H39C 0.9800 . ?
C40 H40A 0.9800 . ?
C40 H40B 0.9800 . ?
C40 H40C 0.9800 . ?
Cl1 O1 1.427(5) . ?
Cl1 O2 1.422(5) . ?
Cl1 O3 1.438(4) . ?
Cl1 O4 1.442(5) . ?
Cl2 O5 1.414(5) . ?
Cl2 O6 1.420(5) . ?
Cl2 O7 1.435(5) . ?
Cl2 O8 1.421(5) . ?

loop_
_geom_torsion_atom_site_label_1
_geom_torsion_atom_site_label_2
_geom_torsion_atom_site_label_3
_geom_torsion_atom_site_label_4
_geom_torsion
_geom_torsion_site_symmetry_1
_geom_torsion_site_symmetry_2
_geom_torsion_site_symmetry_3
_geom_torsion_site_symmetry_4
_geom_torsion_publ_flag
Mn1 N1 C22 C21 1.7(7) . . . . ?
Mn1 N1 C22 C23 -179.2(5) . . . . ?
Mn1 N1 C26 C25 -179.8(5) . . . . ?
Mn1 N1 C26 C27 0.8(7) . . . . ?
Mn1 N2 C27 C26 -9.0(7) . . . . ?
Mn1 N2 C27 C28 171.2(4) . . . . ?
Mn1 N2 C31 C30 -173.7(5) . . . . ?
Mn1 N2 C31 C32 7.2(7) . . . . ?
Mn1 N3 N4 N5 177.4(4) . . . . ?
Mn1 N3 C32 N6 -179.0(4) . . . . ?
Mn1 N3 C32 C31 0.3(7) . . . . ?
Mn1 N7 N8 N9 173.5(4) . . . . ?
Mn1 N7 C21 N10 -175.0(4) . . . . ?
Mn1 N7 C21 C22 3.9(7) . . . . ?
Mn1 N11 C1 C2 174.8(5) . . . . ?
Mn1 N11 C1 C16 -3.0(6) . . . . ?
Mn1 N11 C5 C4 -175.7(4) . . . . ?
Mn1 N11 C5 C6 2.9(7) . . . . ?
Mn1 N12 C6 C5 -3.5(6) . . . . ?
Mn1 N12 C6 C7 173.1(4) . . . . ?
Mn1 N12 C10 C9 -176.1(4) . . . . ?
Mn1 N12 C10 C11 0.7(6) . . . . ?
Mn1 N13 N14 N15 -179.7(4) . . . . ?
Mn1 N13 C11 N16 178.6(3) . . . . ?
Mn1 N13 C11 C10 1.7(7) . . . . ?
Mn1 N17 N18 N19 172.5(4) . . . . ?
Mn1 N17 C16 N20 -173.7(4) . . . . ?
Mn1 N17 C16 C1 4.6(7) . . . . ?
N1 C22 C23 C24 -1.7(9) . . . . ?
N1 C26 C27 N2 5.1(8) . . . . ?
N1 C26 C27 C28 -175.2(6) . . . . ?
N2 C27 C28 C29 2.2(10) . . . . ?
N2 C31 C32 N3 -5.0(8) . . . . ?
N2 C31 C32 N6 174.2(5) . . . . ?
N3 N4 N5 N6 1.1(6) . . . . ?
N3 N4 N5 C33 176.3(5) . . . . ?
N4 N3 C32 N6 -0.5(7) . . . . ?
N4 N3 C32 C31 178.8(5) . . . . ?
N4 N5 N6 C32 -1.4(6) . . . . ?
N4 N5 C33 C34 -87.4(7) . . . . ?
N4 N5 C33 C35 33.3(8) . . . . ?
N4 N5 C33 C36 151.9(6) . . . . ?
N5 N6 C32 N3 1.1(6) . . . . ?
N5 N6 C32 C31 -178.2(6) . . . . ?
N6 N5 C33 C34 87.6(6) . . . . ?
N6 N5 C33 C35 -151.7(5) . . . . ?
N6 N5 C33 C36 -33.1(7) . . . . ?
N7 N8 N9 N10 0.8(6) . . . . ?
N7 N8 N9 C37 -179.7(5) . . . . ?
N7 C21 C22 N1 -3.6(8) . . . . ?
N7 C21 C22 C23 177.3(6) . . . . ?
N8 N7 C21 N10 -0.3(7) . . . . ?
N8 N7 C21 C22 178.6(5) . . . . ?
N8 N9 N10 C21 -0.9(6) . . . . ?
N8 N9 C37 C38 158.4(5) . . . . ?
N8 N9 C37 C39 -80.2(7) . . . . ?
N8 N9 C37 C40 39.8(7) . . . . ?
N9 N10 C21 N7 0.7(6) . . . . ?
N9 N10 C21 C22 -178.1(6) . . . . ?
N10 N9 C37 C38 -22.1(8) . . . . ?
N10 N9 C37 C39 99.3(7) . . . . ?
N10 N9 C37 C40 -140.8(6) . . . . ?
N10 C21 C22 N1 175.2(6) . . . . ?
N10 C21 C22 C23 -4.0(10) . . . . ?
N11 C1 C2 C3 0.1(9) . . . . ?
N11 C1 C16 N17 -0.9(8) . . . . ?
N11 C1 C16 N20 177.1(6) . . . . ?
N11 C5 C6 N12 0.4(7) . . . . ?
N11 C5 C6 C7 -176.1(5) . . . . ?
N12 C6 C7 C8 3.9(8) . . . . ?
N12 C10 C11 N13 -1.6(8) . . . . ?
N12 C10 C11 N16 -177.9(5) . . . . ?
N13 N14 N15 N16 0.2(6) . . . . ?
N13 N14 N15 C12 -179.9(5) . . . . ?
N14 N13 C11 N16 -1.9(6) . . . . ?
N14 N13 C11 C10 -178.8(5) . . . . ?
N14 N15 N16 C11 -1.3(6) . . . . ?
N14 N15 C12 C13 -62.9(6) . . . . ?
N14 N15 C12 C14 56.0(7) . . . . ?
N14 N15 C12 C15 175.5(5) . . . . ?
N15 N16 C11 N13 1.9(6) . . . . ?
N15 N16 C11 C10 178.5(6) . . . . ?
N16 N15 C12 C13 117.1(6) . . . . ?
N16 N15 C12 C14 -124.0(6) . . . . ?
N16 N15 C12 C15 -4.6(7) . . . . ?
N17 N18 N19 N20 0.3(7) . . . . ?
N17 N18 N19 C17 -174.4(5) . . . . ?
N18 N17 C16 N20 0.3(7) . . . . ?
N18 N17 C16 C1 178.6(5) . . . . ?
N18 N19 N20 C16 -0.1(6) . . . . ?
N18 N19 C17 C18 -177.7(6) . . . . ?
N18 N19 C17 C19 -57.1(8) . . . . ?
N18 N19 C17 C20 61.4(8) . . . . ?
N19 N20 C16 N17 -0.1(7) . . . . ?
N19 N20 C16 C1 -178.2(6) . . . . ?
N20 N19 C17 C18 8.3(9) . . . . ?
N20 N19 C17 C19 128.9(6) . . . . ?
N20 N19 C17 C20 -112.6(7) . . . . ?
C1 N11 C5 C4 -3.1(8) . . . . ?
C1 N11 C5 C6 175.6(5) . . . . ?
C1 C2 C3 C4 -1.3(10) . . . . ?
C2 C1 C16 N17 -178.8(6) . . . . ?
C2 C1 C16 N20 -0.7(10) . . . . ?
C2 C3 C4 C5 0.3(10) . . . . ?
C3 C4 C5 N11 1.9(9) . . . . ?
C3 C4 C5 C6 -176.6(6) . . . . ?
C4 C5 C6 N12 179.0(5) . . . . ?
C4 C5 C6 C7 2.5(9) . . . . ?
C5 N11 C1 C2 2.1(9) . . . . ?
C5 N11 C1 C16 -175.7(5) . . . . ?
C5 C6 C7 C8 -179.8(5) . . . . ?
C6 N12 C10 C9 -1.7(8) . . . . ?
C6 N12 C10 C11 175.1(5) . . . . ?
C6 C7 C8 C9 -3.9(8) . . . . ?
C7 C8 C9 C10 1.2(8) . . . . ?
C8 C9 C10 N12 1.7(8) . . . . ?
C8 C9 C10 C11 -174.7(5) . . . . ?
C9 C10 C11 N13 175.1(5) . . . . ?
C9 C10 C11 N16 -1.2(10) . . . . ?
C10 N12 C6 C5 -177.8(5) . . . . ?
C10 N12 C6 C7 -1.1(8) . . . . ?
C11 N13 N14 N15 1.0(6) . . . . ?
C12 N15 N16 C11 178.8(5) . . . . ?
C16 N17 N18 N19 -0.3(6) . . . . ?
C16 C1 C2 C3 177.7(6) . . . . ?
C17 N19 N20 C16 174.3(6) . . . . ?
C21 N7 N8 N9 -0.3(6) . . . . ?
C21 C22 C23 C24 177.4(6) . . . . ?
C22 N1 C26 C25 -0.9(9) . . . . ?
C22 N1 C26 C27 179.8(5) . . . . ?
C22 C23 C24 C25 0.5(9) . . . . ?
C23 C24 C25 C26 0.3(10) . . . . ?
C24 C25 C26 N1 -0.2(10) . . . . ?
C24 C25 C26 C27 179.1(6) . . . . ?
C25 C26 C27 N2 -174.2(6) . . . . ?
C25 C26 C27 C28 5.5(10) . . . . ?
C26 N1 C22 C21 -177.3(5) . . . . ?
C26 N1 C22 C23 1.9(9) . . . . ?
C26 C27 C28 C29 -177.5(6) . . . . ?
C27 N2 C31 C30 -1.3(9) . . . . ?
C27 N2 C31 C32 179.6(5) . . . . ?
C27 C28 C29 C30 -1.3(10) . . . . ?
C28 C29 C30 C31 -0.7(10) . . . . ?
C29 C30 C31 N2 2.1(9) . . . . ?
C29 C30 C31 C32 -178.8(6) . . . . ?
C30 C31 C32 N3 175.9(6) . . . . ?
C30 C31 C32 N6 -4.9(9) . . . . ?
C31 N2 C27 C26 178.8(5) . . . . ?
C31 N2 C27 C28 -0.9(9) . . . . ?
C32 N3 N4 N5 -0.3(6) . . . . ?
C33 N5 N6 C32 -176.9(5) . . . . ?
C37 N9 N10 C21 179.6(5) . . . . ?

loop_
_platon_squeeze_void_nr
_platon_squeeze_void_average_x
_platon_squeeze_void_average_y
_platon_squeeze_void_average_z
_platon_squeeze_void_volume
_platon_squeeze_void_count_electrons
_platon_squeeze_void_content
1 0.000 0.000 0.000 20 7 '2 ?'
2 0.000 0.000 0.500 287 85 '2 C2H5OC2H5'
3 0.000 0.500 0.000 287 85 '2 C2H5OC2H5'
4 0.000 0.500 0.500 20 7 '2 ?'
5 0.110 0.722 0.860 5 0 ' '
6 0.110 0.778 0.360 5 0 ' '
7 0.264 0.716 0.668 11 1 ' '
8 0.264 0.784 0.168 11 1 ' '
9 0.736 0.216 0.832 11 1 ' '
10 0.736 0.284 0.332 11 1 ' '
11 0.890 0.222 0.640 6 0 ' '
12 0.890 0.278 0.140 6 0 ' '
